data_7157557
loop_
_publ_author_name
'Zhang, Heng'
'Yu, Yinghua'
'Huang, Xueliang'

_publ_section_title
;
 Facile access to 2,2-diaryl 2H-chromenes through a palladium-catalyzed
 cascade reaction of ortho-vinyl bromobenzenes with N-tosylhydrazones.
;
_journal_issue 27
_journal_name_full 'Organic &amp; biomolecular chemistry'
_journal_page_first 5115
_journal_page_last 5119
_journal_paper_doi 10.1039/d0ob00978d
_journal_volume 18
_journal_year 2020
_chemical_formula_sum 'C22 H18 O2'
_chemical_formula_weight 314.36
_space_group_IT_number 14
_space_group_name_Hall '-P 2yn'
_space_group_name_H-M_alt 'P 1 21/n 1'
_symmetry_cell_setting monoclinic
_symmetry_space_group_name_H-M 'P 1 21/n 1'
_atom_sites_solution_hydrogens geom
_atom_sites_solution_primary direct
_atom_sites_solution_secondary difmap
_audit_creation_method SHELXL-97
_audit_update_record
;
2020-01-04 deposited with the CCDC.	2020-06-22 downloaded from the CCDC.
;
_cell_angle_alpha 90.00
_cell_angle_beta 108.28(3)
_cell_angle_gamma 90.00
_cell_formula_units_Z 4
_cell_length_a 11.536(2)
_cell_length_b 8.2902(17)
_cell_length_c 18.320(4)
_cell_measurement_reflns_used 4150
_cell_measurement_temperature 153(2)
_cell_measurement_theta_max 27.4700
_cell_measurement_theta_min 2.7175
_cell_volume 1663.6(6)
_computing_structure_refinement 'SHELXL-97 (Sheldrick, 1997)'
_computing_structure_solution 'SHELXS-97 (Sheldrick, 1990)'
_diffrn_ambient_temperature 153(2)
_diffrn_measured_fraction_theta_full 0.990
_diffrn_measured_fraction_theta_max 0.990
_diffrn_measurement_device_type 'Bruker P4'
_diffrn_measurement_method '\w scans'
_diffrn_radiation_monochromator graphite
_diffrn_radiation_source 'fine-focus sealed tube'
_diffrn_radiation_type MoK\a
_diffrn_radiation_wavelength 0.71073
_diffrn_reflns_av_R_equivalents 0.0360
_diffrn_reflns_av_sigmaI/netI 0.0274
_diffrn_reflns_limit_h_max 13
_diffrn_reflns_limit_h_min -13
_diffrn_reflns_limit_k_max 9
_diffrn_reflns_limit_k_min -9
_diffrn_reflns_limit_l_max 21
_diffrn_reflns_limit_l_min -21
_diffrn_reflns_number 10501
_diffrn_reflns_theta_full 25.00
_diffrn_reflns_theta_max 25.00
_diffrn_reflns_theta_min 2.72
_exptl_absorpt_coefficient_mu 0.079
_exptl_absorpt_correction_type none
_exptl_crystal_colour White
_exptl_crystal_density_diffrn 1.255
_exptl_crystal_density_method 'not measured'
_exptl_crystal_description Prism
_exptl_crystal_F_000 664
_exptl_crystal_size_max 0.30
_exptl_crystal_size_mid 0.20
_exptl_crystal_size_min 0.10
_refine_diff_density_max 0.158
_refine_diff_density_min -0.161
_refine_diff_density_rms 0.039
_refine_ls_extinction_method none
_refine_ls_goodness_of_fit_ref 1.121
_refine_ls_hydrogen_treatment mixed
_refine_ls_matrix_type full
_refine_ls_number_parameters 218
_refine_ls_number_reflns 2895
_refine_ls_number_restraints 0
_refine_ls_restrained_S_all 1.121
_refine_ls_R_factor_all 0.0626
_refine_ls_R_factor_gt 0.0449
_refine_ls_shift/su_max 0.026
_refine_ls_shift/su_mean 0.004
_refine_ls_structure_factor_coef Fsqd
_refine_ls_weighting_details 'calc w=1/[\s^2^(Fo^2^)+(0.0736P)^2^+0.0067P] where P=(Fo^2^+2Fc^2^)/3'
_refine_ls_weighting_scheme calc
_refine_ls_wR_factor_gt 0.1149
_refine_ls_wR_factor_ref 0.1329
_reflns_number_gt 2214
_reflns_number_total 2895
_reflns_threshold_expression >2sigma(I)
_cod_data_source_file d0ob00978d2.cif
_cod_data_source_block d
_cod_depositor_comments
;
The following automatic conversions were performed:

data item '_symmetry_cell_setting' value 'Monoclinic' was changed to
'monoclinic' in accordance with the
/home/data/users/saulius/crontab/automatic-downloads/rss-feeds/RSC/lib/dictionaries/cif_core.dic
dictionary named 'cif_core.dic' version 2.4.2 last updated on
2011-04-26.

Automatic conversion script
Id: cif_fix_values 7556 2019-12-06 15:28:31Z antanas 

 Adding full bibliography for 7157557--7157560.cif.
;
_cod_original_cell_volume 1663.7(6)
_cod_original_sg_symbol_H-M 'P2(1)/n  '
_cod_database_code 7157557

loop_
_symmetry_equiv_pos_as_xyz
'x, y, z'
'-x+1/2, y+1/2, -z+1/2'
'-x, -y, -z'
'x-1/2, -y-1/2, z-1/2'

loop_
_atom_site_label
_atom_site_type_symbol
_atom_site_fract_x
_atom_site_fract_y
_atom_site_fract_z
_atom_site_U_iso_or_equiv
_atom_site_adp_type
_atom_site_occupancy
_atom_site_symmetry_multiplicity
_atom_site_calc_flag
_atom_site_refinement_flags
_atom_site_disorder_assembly
_atom_site_disorder_group
C1 C 0.7878(2) 0.2825(3) 0.35521(12) 0.0792(6) Uani 1 1 d . . .
H1A H 0.7964 0.3924 0.3411 0.119 Uiso 1 1 calc R . .
H1B H 0.8014 0.2763 0.4096 0.119 Uiso 1 1 calc R . .
H1C H 0.7070 0.2451 0.3282 0.119 Uiso 1 1 calc R . .
O1 O 0.87512(13) 0.18431(16) 0.33550(7) 0.0676(4) Uani 1 1 d . . .
C2 C 0.87247(16) 0.1858(2) 0.26015(10) 0.0523(5) Uani 1 1 d . . .
O2 O 0.89724(9) 0.16957(13) 0.03946(6) 0.0467(3) Uani 1 1 d . . .
C3 C 0.79085(15) 0.27426(19) 0.20231(10) 0.0490(4) Uani 1 1 d . . .
H3 H 0.7328 0.3390 0.2136 0.059 Uiso 1 1 calc R . .
C4 C 0.79569(14) 0.26636(18) 0.12718(10) 0.0426(4) Uani 1 1 d . . .
C5 C 0.88335(14) 0.17022(18) 0.11131(9) 0.0420(4) Uani 1 1 d . . .
C6 C 0.96488(15) 0.0825(2) 0.16869(10) 0.0540(5) Uani 1 1 d . . .
H6 H 1.0231 0.0178 0.1576 0.065 Uiso 1 1 calc R . .
C7 C 0.95927(16) 0.0916(2) 0.24267(10) 0.0583(5) Uani 1 1 d . . .
H7 H 1.0149 0.0334 0.2816 0.070 Uiso 1 1 calc R . .
C8 C 0.71356(15) 0.35611(18) 0.06340(10) 0.0456(4) Uani 1 1 d . . .
H8 H 0.6640 0.4366 0.0730 0.055 Uiso 1 1 calc R . .
C9 C 0.70927(14) 0.32350(17) -0.00781(10) 0.0437(4) Uani 1 1 d . . .
H9 H 0.6561 0.3815 -0.0479 0.052 Uiso 1 1 calc R . .
C10 C 0.78843(14) 0.19441(18) -0.02615(9) 0.0412(4) Uani 1 1 d . . .
C11 C 0.83428(14) 0.25299(18) -0.09080(10) 0.0443(4) Uani 1 1 d . . .
C12 C 0.94172(17) 0.3387(2) -0.07545(12) 0.0578(5) Uani 1 1 d . . .
H12 H 0.9895 0.3550 -0.0247 0.069 Uiso 1 1 calc R . .
C13 C 0.9795(2) 0.4006(3) -0.13417(15) 0.0759(6) Uani 1 1 d . . .
H13 H 1.0521 0.4585 -0.1227 0.091 Uiso 1 1 calc R . .
C17 C 0.72213(14) 0.03214(17) -0.04579(9) 0.0409(4) Uani 1 1 d . . .
C18 C 0.59704(15) 0.0207(2) -0.06462(10) 0.0532(5) Uani 1 1 d . . .
H18 H 0.5512 0.1128 -0.0642 0.064 Uiso 1 1 calc R . .
C19 C 0.53885(17) -0.1265(2) -0.08414(11) 0.0619(5) Uani 1 1 d . . .
H19 H 0.4543 -0.1329 -0.0970 0.074 Uiso 1 1 calc R . .
C20 C 0.60585(19) -0.2628(2) -0.08444(12) 0.0620(5) Uani 1 1 d . . .
H20 H 0.5669 -0.3618 -0.0972 0.074 Uiso 1 1 calc R . .
C21 C 0.73021(19) -0.2529(2) -0.06594(12) 0.0612(5) Uani 1 1 d . . .
H21 H 0.7756 -0.3454 -0.0663 0.073 Uiso 1 1 calc R . .
C22 C 0.78849(16) -0.10615(19) -0.04677(10) 0.0521(5) Uani 1 1 d . . .
H22 H 0.8730 -0.1004 -0.0344 0.063 Uiso 1 1 calc R . .
C16 C 0.76609(19) 0.2307(3) -0.16660(11) 0.0665(6) Uani 1 1 d . . .
H16 H 0.6930 0.1740 -0.1784 0.080 Uiso 1 1 calc R . .
C15 C 0.8044(2) 0.2912(3) -0.22538(13) 0.0859(7) Uani 1 1 d . . .
H15 H 0.7579 0.2735 -0.2763 0.103 Uiso 1 1 calc R . .
C14 C 0.9108(2) 0.3772(3) -0.20885(15) 0.0838(7) Uani 1 1 d . . .
H14 H 0.9361 0.4195 -0.2484 0.101 Uiso 1 1 calc R . .

loop_
_atom_site_aniso_label
_atom_site_aniso_U_11
_atom_site_aniso_U_22
_atom_site_aniso_U_33
_atom_site_aniso_U_23
_atom_site_aniso_U_13
_atom_site_aniso_U_12
C1 0.0960(17) 0.0964(16) 0.0557(13) -0.0046(12) 0.0389(12) -0.0003(13)
O1 0.0819(10) 0.0778(9) 0.0462(8) 0.0022(6) 0.0247(7) -0.0001(7)
C2 0.0593(11) 0.0552(10) 0.0437(10) 0.0000(8) 0.0179(8) -0.0094(8)
O2 0.0380(6) 0.0588(7) 0.0440(7) 0.0040(5) 0.0138(5) 0.0048(5)
C3 0.0505(10) 0.0487(9) 0.0513(11) -0.0048(8) 0.0209(8) -0.0051(7)
C4 0.0412(9) 0.0401(8) 0.0473(10) -0.0010(7) 0.0150(7) -0.0050(7)
C5 0.0397(9) 0.0454(9) 0.0418(9) 0.0000(7) 0.0139(7) -0.0039(7)
C6 0.0488(10) 0.0616(11) 0.0515(11) 0.0063(9) 0.0154(8) 0.0085(8)
C7 0.0565(11) 0.0677(12) 0.0470(11) 0.0107(9) 0.0112(8) 0.0061(9)
C8 0.0461(9) 0.0366(8) 0.0565(11) 0.0001(7) 0.0196(8) 0.0022(7)
C9 0.0423(9) 0.0393(8) 0.0490(10) 0.0047(7) 0.0136(7) 0.0005(7)
C10 0.0383(8) 0.0436(8) 0.0409(9) 0.0042(7) 0.0112(7) 0.0014(6)
C11 0.0457(9) 0.0406(8) 0.0494(10) 0.0070(7) 0.0191(8) 0.0029(7)
C12 0.0572(11) 0.0552(10) 0.0662(12) -0.0002(9) 0.0270(9) -0.0112(8)
C13 0.0739(14) 0.0694(13) 0.0987(18) 0.0134(12) 0.0477(13) -0.0109(11)
C17 0.0437(9) 0.0415(8) 0.0402(9) 0.0043(7) 0.0174(7) -0.0006(7)
C18 0.0457(10) 0.0486(10) 0.0665(12) -0.0017(8) 0.0196(8) -0.0001(7)
C19 0.0523(11) 0.0556(11) 0.0757(14) -0.0059(9) 0.0172(10) -0.0118(8)
C20 0.0736(14) 0.0470(10) 0.0656(13) -0.0066(9) 0.0225(10) -0.0130(9)
C21 0.0737(13) 0.0406(9) 0.0745(14) -0.0007(9) 0.0306(11) 0.0042(8)
C22 0.0498(10) 0.0493(10) 0.0620(12) 0.0047(8) 0.0241(8) 0.0046(8)
C16 0.0614(12) 0.0863(14) 0.0499(12) 0.0121(10) 0.0146(9) -0.0112(10)
C15 0.0907(17) 0.1177(19) 0.0509(13) 0.0250(12) 0.0248(11) 0.0000(15)
C14 0.0896(17) 0.0939(16) 0.0857(18) 0.0403(14) 0.0532(14) 0.0137(13)

loop_
_atom_type_symbol
_atom_type_description
_atom_type_scat_dispersion_real
_atom_type_scat_dispersion_imag
_atom_type_scat_source
C C 0.0033 0.0016 'International Tables Vol C Tables 4.2.6.8 and 6.1.1.4'
H H 0.0000 0.0000 'International Tables Vol C Tables 4.2.6.8 and 6.1.1.4'
O O 0.0106 0.0060 'International Tables Vol C Tables 4.2.6.8 and 6.1.1.4'

loop_
_geom_angle_atom_site_label_1
_geom_angle_atom_site_label_2
_geom_angle_atom_site_label_3
_geom_angle
_geom_angle_site_symmetry_1
_geom_angle_site_symmetry_3
_geom_angle_publ_flag
C2 O1 C1 117.07(16) . . ?
O1 C2 C7 116.01(16) . . ?
O1 C2 C3 124.72(17) . . ?
C7 C2 C3 119.27(17) . . ?
C5 O2 C10 117.46(12) . . ?
C2 C3 C4 120.07(16) . . ?
C5 C4 C3 119.37(15) . . ?
C5 C4 C8 117.28(15) . . ?
C3 C4 C8 123.34(15) . . ?
O2 C5 C6 118.15(14) . . ?
O2 C5 C4 120.94(14) . . ?
C6 C5 C4 120.72(16) . . ?
C5 C6 C7 119.33(17) . . ?
C6 C7 C2 121.23(16) . . ?
C9 C8 C4 120.15(15) . . ?
C8 C9 C10 121.84(14) . . ?
O2 C10 C9 109.96(13) . . ?
O2 C10 C11 105.55(12) . . ?
C9 C10 C11 109.22(12) . . ?
O2 C10 C17 107.90(12) . . ?
C9 C10 C17 112.44(13) . . ?
C11 C10 C17 111.55(13) . . ?
C16 C11 C12 117.87(17) . . ?
C16 C11 C10 120.96(15) . . ?
C12 C11 C10 121.05(16) . . ?
C11 C12 C13 121.07(19) . . ?
C14 C13 C12 120.2(2) . . ?
C18 C17 C22 118.73(15) . . ?
C18 C17 C10 121.69(14) . . ?
C22 C17 C10 119.56(14) . . ?
C17 C18 C19 120.68(16) . . ?
C20 C19 C18 119.96(17) . . ?
C21 C20 C19 119.91(16) . . ?
C20 C21 C22 120.27(17) . . ?
C21 C22 C17 120.44(16) . . ?
C11 C16 C15 121.1(2) . . ?
C14 C15 C16 120.1(2) . . ?
C13 C14 C15 119.7(2) . . ?

loop_
_geom_bond_atom_site_label_1
_geom_bond_atom_site_label_2
_geom_bond_distance
_geom_bond_site_symmetry_2
_geom_bond_publ_flag
C1 O1 1.427(2) . ?
O1 C2 1.371(2) . ?
C2 C7 1.384(3) . ?
C2 C3 1.386(3) . ?
O2 C5 1.3749(19) . ?
O2 C10 1.4549(19) . ?
C3 C4 1.396(2) . ?
C4 C5 1.388(2) . ?
C4 C8 1.457(2) . ?
C5 C6 1.378(2) . ?
C6 C7 1.379(2) . ?
C8 C9 1.318(2) . ?
C9 C10 1.512(2) . ?
C10 C11 1.520(2) . ?
C10 C17 1.534(2) . ?
C11 C16 1.377(3) . ?
C11 C12 1.379(2) . ?
C12 C13 1.380(3) . ?
C13 C14 1.363(3) . ?
C17 C18 1.378(2) . ?
C17 C22 1.382(2) . ?
C18 C19 1.385(2) . ?
C19 C20 1.370(3) . ?
C20 C21 1.369(3) . ?
C21 C22 1.381(2) . ?
C16 C15 1.380(3) . ?
C15 C14 1.369(3) . ?

loop_
_geom_torsion_atom_site_label_1
_geom_torsion_atom_site_label_2
_geom_torsion_atom_site_label_3
_geom_torsion_atom_site_label_4
_geom_torsion
_geom_torsion_site_symmetry_1
_geom_torsion_site_symmetry_2
_geom_torsion_site_symmetry_3
_geom_torsion_site_symmetry_4
_geom_torsion_publ_flag
C1 O1 C2 C7 178.98(17) . . . . ?
C1 O1 C2 C3 -0.6(3) . . . . ?
O1 C2 C3 C4 -179.65(14) . . . . ?
C7 C2 C3 C4 0.8(3) . . . . ?
C2 C3 C4 C5 -0.5(2) . . . . ?
C2 C3 C4 C8 -179.73(14) . . . . ?
C10 O2 C5 C6 152.38(14) . . . . ?
C10 O2 C5 C4 -32.54(19) . . . . ?
C3 C4 C5 O2 -174.69(13) . . . . ?
C8 C4 C5 O2 4.6(2) . . . . ?
C3 C4 C5 C6 0.3(2) . . . . ?
C8 C4 C5 C6 179.56(14) . . . . ?
O2 C5 C6 C7 174.71(15) . . . . ?
C4 C5 C6 C7 -0.4(3) . . . . ?
C5 C6 C7 C2 0.7(3) . . . . ?
O1 C2 C7 C6 179.48(16) . . . . ?
C3 C2 C7 C6 -0.9(3) . . . . ?
C5 C4 C8 C9 12.0(2) . . . . ?
C3 C4 C8 C9 -168.76(15) . . . . ?
C4 C8 C9 C10 -0.3(2) . . . . ?
C5 O2 C10 C9 40.64(17) . . . . ?
C5 O2 C10 C11 158.32(12) . . . . ?
C5 O2 C10 C17 -82.31(15) . . . . ?
C8 C9 C10 O2 -25.0(2) . . . . ?
C8 C9 C10 C11 -140.36(15) . . . . ?
C8 C9 C10 C17 95.26(18) . . . . ?
O2 C10 C11 C16 154.95(16) . . . . ?
C9 C10 C11 C16 -86.88(19) . . . . ?
C17 C10 C11 C16 38.0(2) . . . . ?
O2 C10 C11 C12 -29.1(2) . . . . ?
C9 C10 C11 C12 89.09(18) . . . . ?
C17 C10 C11 C12 -146.01(15) . . . . ?
C16 C11 C12 C13 0.2(3) . . . . ?
C10 C11 C12 C13 -175.89(17) . . . . ?
C11 C12 C13 C14 -0.2(3) . . . . ?
O2 C10 C17 C18 137.83(15) . . . . ?
C9 C10 C17 C18 16.4(2) . . . . ?
C11 C10 C17 C18 -106.68(18) . . . . ?
O2 C10 C17 C22 -43.91(19) . . . . ?
C9 C10 C17 C22 -165.34(15) . . . . ?
C11 C10 C17 C22 71.58(18) . . . . ?
C22 C17 C18 C19 0.0(3) . . . . ?
C10 C17 C18 C19 178.27(16) . . . . ?
C17 C18 C19 C20 0.4(3) . . . . ?
C18 C19 C20 C21 -0.4(3) . . . . ?
C19 C20 C21 C22 0.2(3) . . . . ?
C20 C21 C22 C17 0.2(3) . . . . ?
C18 C17 C22 C21 -0.3(3) . . . . ?
C10 C17 C22 C21 -178.59(16) . . . . ?
C12 C11 C16 C15 0.5(3) . . . . ?
C10 C11 C16 C15 176.54(19) . . . . ?
C11 C16 C15 C14 -1.1(4) . . . . ?
C12 C13 C14 C15 -0.4(4) . . . . ?
C16 C15 C14 C13 1.0(4) . . . . ?
